data_4103594
loop_
_publ_author_name
'Zin-Min Tun'
'Matthew J. Panzner'
'Vincenzo Scionti'
'Douglas Medvetz'
'Chrys Wesdemiotis'
'Wiley J. Youngs'
'Claire Tessier'

_publ_section_title
;
 Crown Ether Complexes of HPCl6
;
_journal_name_full 'Journal of the American Chemical Society'
_journal_page_first 17059
_journal_page_last 17061
_journal_paper_doi 10.1021/ja1064697
_journal_volume 132
_journal_year 2010
_chemical_formula_moiety 'C24 H49 O12, Cl6 P'
_chemical_formula_sum 'C24 H49 Cl6 O12 P'
_chemical_formula_weight 773.30
_chemical_name_systematic
; 
 ? 
;
_space_group_IT_number 2
_symmetry_cell_setting triclinic
_symmetry_space_group_name_Hall '-P 1'
_symmetry_space_group_name_H-M 'P -1'
_atom_sites_solution_hydrogens geom
_atom_sites_solution_primary direct
_atom_sites_solution_secondary difmap
_audit_creation_method SHELXL-97
_cell_angle_alpha 92.6260(10)
_cell_angle_beta 96.3030(10)
_cell_angle_gamma 109.9780(10)
_cell_formula_units_Z 2
_cell_length_a 8.8731(7)
_cell_length_b 11.6179(9)
_cell_length_c 18.3623(14)
_cell_measurement_reflns_used 4739
_cell_measurement_temperature 100(2)
_cell_measurement_theta_max 28.21
_cell_measurement_theta_min 2.46
_cell_volume 1761.2(2)
_computing_cell_refinement 'Bruker SMART'
_computing_data_collection 'Bruker SMART'
_computing_data_reduction 'Bruker SAINT'
_computing_molecular_graphics 'Bruker SHELXTL'
_computing_publication_material 'Bruker SHELXTL'
_computing_structure_refinement 'SHELXL-97 (Sheldrick, 2008)'
_computing_structure_solution 'SHELXS-97 (Sheldrick, 2008)'
_diffrn_ambient_temperature 100(2)
_diffrn_measured_fraction_theta_full 0.990
_diffrn_measured_fraction_theta_max 0.990
_diffrn_measurement_device_type 'Bruker APEX-I CCD'
_diffrn_measurement_method '\f and \w scans'
_diffrn_radiation_monochromator graphite
_diffrn_radiation_source 'fine-focus sealed tube'
_diffrn_radiation_type MoK\a
_diffrn_radiation_wavelength 0.71073
_diffrn_reflns_av_R_equivalents 0.0258
_diffrn_reflns_av_sigmaI/netI 0.0410
_diffrn_reflns_limit_h_max 11
_diffrn_reflns_limit_h_min -11
_diffrn_reflns_limit_k_max 14
_diffrn_reflns_limit_k_min -14
_diffrn_reflns_limit_l_max 22
_diffrn_reflns_limit_l_min -22
_diffrn_reflns_number 14197
_diffrn_reflns_theta_full 26.30
_diffrn_reflns_theta_max 26.30
_diffrn_reflns_theta_min 1.87
_exptl_absorpt_coefficient_mu 0.588
_exptl_absorpt_correction_T_max 0.9545
_exptl_absorpt_correction_T_min 0.8342
_exptl_absorpt_correction_type multi-scan
_exptl_absorpt_process_details SADABS
_exptl_crystal_colour colorless
_exptl_crystal_density_diffrn 1.458
_exptl_crystal_density_meas ?
_exptl_crystal_density_method 'not measured'
_exptl_crystal_description block
_exptl_crystal_F_000 812
_exptl_crystal_size_max 0.32
_exptl_crystal_size_mid 0.20
_exptl_crystal_size_min 0.08
_refine_diff_density_max 0.400
_refine_diff_density_min -0.384
_refine_diff_density_rms 0.069
_refine_ls_extinction_method none
_refine_ls_goodness_of_fit_ref 1.084
_refine_ls_hydrogen_treatment mixed
_refine_ls_matrix_type full
_refine_ls_number_parameters 414
_refine_ls_number_reflns 7063
_refine_ls_number_restraints 0
_refine_ls_restrained_S_all 1.084
_refine_ls_R_factor_all 0.0431
_refine_ls_R_factor_gt 0.0347
_refine_ls_shift/su_max 0.001
_refine_ls_shift/su_mean 0.000
_refine_ls_structure_factor_coef Fsqd
_refine_ls_weighting_details 'calc w=1/[\s^2^(Fo^2^)+(0.0496P)^2^+0.0000P] where P=(Fo^2^+2Fc^2^)/3'
_refine_ls_weighting_scheme calc
_refine_ls_wR_factor_gt 0.0901
_refine_ls_wR_factor_ref 0.0924
_reflns_number_gt 5783
_reflns_number_total 7063
_reflns_threshold_expression >2sigma(I)
_cod_data_source_file ja1064697_si_003.cif
_cod_data_source_block 2
_cod_depositor_comments
;
The following automatic conversions were performed:

'_exptl_crystal_density_meas' value 'not_measured' was changed to '?'
- the value is perceived as not measured.

Automatic conversion script
Id: cif_fix_values 3008 2015-01-20 13:52:24Z robertas 
;
_cod_original_sg_symbol_Hall -P1
_cod_database_code 4103594

loop_
_symmetry_equiv_pos_as_xyz
'x, y, z'
'-x, -y, -z'

loop_
_atom_site_label
_atom_site_type_symbol
_atom_site_fract_x
_atom_site_fract_y
_atom_site_fract_z
_atom_site_U_iso_or_equiv
_atom_site_adp_type
_atom_site_occupancy
_atom_site_symmetry_multiplicity
_atom_site_calc_flag
_atom_site_refinement_flags
_atom_site_disorder_assembly
_atom_site_disorder_group
Cl1 Cl 0.99554(6) 0.81573(4) 0.00715(3) 0.02115(12) Uani 1 1 d . . .
Cl2 Cl 0.74403(6) 0.93915(5) 0.00169(3) 0.02609(13) Uani 1 1 d . . .
Cl3 Cl 1.03755(6) 1.02960(4) 0.11787(3) 0.02364(13) Uani 1 1 d . . .
Cl4 Cl 1.00372(6) 0.81607(4) 0.49304(3) 0.02119(12) Uani 1 1 d . . .
Cl5 Cl 0.74348(6) 0.92921(4) 0.46887(3) 0.02153(12) Uani 1 1 d . . .
Cl6 Cl 1.03529(6) 1.01314(4) 0.38671(3) 0.02054(12) Uani 1 1 d . . .
P1 P 1.0000 1.0000 0.0000 0.01637(16) Uani 1 2 d S . .
P2 P 1.0000 1.0000 0.5000 0.01590(15) Uani 1 2 d S . .
O1 O 0.57966(17) 0.56148(12) 0.32087(7) 0.0196(3) Uani 1 1 d . . .
O2 O 0.83807(16) 0.68477(13) 0.24114(7) 0.0231(3) Uani 1 1 d . . .
O3 O 0.82154(16) 0.46547(12) 0.15044(8) 0.0231(3) Uani 1 1 d . . .
O4 O 0.80056(16) 0.24851(12) 0.22178(7) 0.0223(3) Uani 1 1 d . . .
O5 O 0.56634(16) 0.16671(12) 0.32711(7) 0.0218(3) Uani 1 1 d . . .
O6 O 0.57445(17) 0.38762(12) 0.41831(8) 0.0244(3) Uani 1 1 d . . .
O7A O 0.2247(3) 0.45674(18) 0.36599(17) 0.0209(8) Uani 0.661(6) 1 d P A 1
O7B O 0.1908(5) 0.4560(4) 0.3135(3) 0.0176(16) Uani 0.339(6) 1 d P A 2
O8 O 0.29485(16) 0.70686(12) 0.36317(7) 0.0217(3) Uani 1 1 d . A .
O9 O 0.36505(16) 0.84541(12) 0.23873(7) 0.0218(3) Uani 1 1 d . . .
O10 O 0.33230(17) 0.68944(12) 0.10813(8) 0.0239(3) Uani 1 1 d . . .
O11 O 0.41472(17) 0.47323(12) 0.11995(7) 0.0250(3) Uani 1 1 d . . .
O12 O 0.38989(16) 0.36775(12) 0.26080(8) 0.0224(3) Uani 1 1 d . . .
C1 C 0.5696(2) 0.65887(18) 0.27350(11) 0.0213(4) Uani 1 1 d . . .
H1A H 0.5060 0.7046 0.2944 0.026 Uiso 1 1 calc R . .
H1B H 0.5155 0.6220 0.2236 0.026 Uiso 1 1 calc R . .
C2 C 0.7395(2) 0.74469(18) 0.26965(11) 0.0236(5) Uani 1 1 d . . .
H2A H 0.7347 0.8107 0.2383 0.028 Uiso 1 1 calc R . .
H2B H 0.7898 0.7836 0.3196 0.028 Uiso 1 1 calc R . .
C3 C 0.8174(2) 0.66900(18) 0.16283(11) 0.0218(4) Uani 1 1 d . . .
H3A H 0.8582 0.7500 0.1428 0.026 Uiso 1 1 calc R . .
H3B H 0.7011 0.6296 0.1438 0.026 Uiso 1 1 calc R . .
C4 C 0.9093(2) 0.58958(18) 0.13905(11) 0.0219(4) Uani 1 1 d . . .
H4A H 0.9224 0.5966 0.0864 0.026 Uiso 1 1 calc R . .
H4B H 1.0182 0.6168 0.1681 0.026 Uiso 1 1 calc R . .
C5 C 0.9033(3) 0.38483(19) 0.13140(12) 0.0266(5) Uani 1 1 d . . .
H5A H 1.0111 0.4104 0.1613 0.032 Uiso 1 1 calc R . .
H5B H 0.9191 0.3883 0.0789 0.032 Uiso 1 1 calc R . .
C6 C 0.8050(3) 0.25609(19) 0.14502(11) 0.0253(5) Uani 1 1 d . . .
H6A H 0.6936 0.2336 0.1191 0.030 Uiso 1 1 calc R . .
H6B H 0.8537 0.1979 0.1258 0.030 Uiso 1 1 calc R . .
C7 C 0.7214(3) 0.12514(18) 0.23741(11) 0.0245(5) Uani 1 1 d . . .
H7A H 0.7887 0.0752 0.2272 0.029 Uiso 1 1 calc R . .
H7B H 0.6164 0.0895 0.2053 0.029 Uiso 1 1 calc R . .
C8 C 0.6938(2) 0.12172(19) 0.31640(11) 0.0227(4) Uani 1 1 d . . .
H8A H 0.6649 0.0363 0.3303 0.027 Uiso 1 1 calc R . .
H8B H 0.7942 0.1730 0.3481 0.027 Uiso 1 1 calc R . .
C9 C 0.5443(3) 0.17649(18) 0.40285(11) 0.0239(5) Uani 1 1 d . . .
H9A H 0.5731 0.1118 0.4280 0.029 Uiso 1 1 calc R . .
H9B H 0.4288 0.1620 0.4062 0.029 Uiso 1 1 calc R . .
C10 C 0.6452(3) 0.29988(19) 0.44182(11) 0.0267(5) Uani 1 1 d . . .
H10A H 0.6484 0.2963 0.4957 0.032 Uiso 1 1 calc R . .
H10B H 0.7573 0.3239 0.4299 0.032 Uiso 1 1 calc R . .
C11 C 0.6777(3) 0.51096(18) 0.43704(11) 0.0248(5) Uani 1 1 d . . .
H11A H 0.7838 0.5245 0.4198 0.030 Uiso 1 1 calc R . .
H11B H 0.6956 0.5301 0.4911 0.030 Uiso 1 1 calc R . .
C12 C 0.5975(3) 0.59168(18) 0.40066(11) 0.0247(5) Uani 1 1 d . . .
H12A H 0.4901 0.5767 0.4169 0.030 Uiso 1 1 calc R . .
H12B H 0.6644 0.6793 0.4137 0.030 Uiso 1 1 calc R . .
C13A C 0.1220(5) 0.5034(4) 0.3211(3) 0.0243(9) Uani 0.661(6) 1 d P A 1
H13A H 0.0089 0.4460 0.3176 0.029 Uiso 0.661(6) 1 calc PR A 1
H13B H 0.1532 0.5084 0.2709 0.029 Uiso 0.661(6) 1 calc PR A 1
C13B C 0.0959(9) 0.5033(7) 0.3555(5) 0.0220(18) Uani 0.339(6) 1 d P A 2
H13C H -0.0201 0.4595 0.3375 0.026 Uiso 0.339(6) 1 calc PR A 2
H13D H 0.1153 0.4873 0.4076 0.026 Uiso 0.339(6) 1 calc PR A 2
C14 C 0.1315(3) 0.62875(19) 0.35139(13) 0.0307(5) Uani 1 1 d . . .
H14A H 0.0686 0.6627 0.3162 0.037 Uiso 1 1 calc R A 1
H14B H 0.0851 0.6226 0.3983 0.037 Uiso 1 1 calc R A 1
C15 C 0.3206(2) 0.83507(17) 0.36449(11) 0.0214(4) Uani 1 1 d . . .
H15A H 0.4364 0.8819 0.3813 0.026 Uiso 1 1 calc R A .
H15B H 0.2571 0.8559 0.4008 0.026 Uiso 1 1 calc R . .
C16 C 0.2740(2) 0.87534(18) 0.29089(11) 0.0213(4) Uani 1 1 d . A .
H16A H 0.1568 0.8331 0.2746 0.026 Uiso 1 1 calc R . .
H16B H 0.2965 0.9651 0.2952 0.026 Uiso 1 1 calc R . .
C17 C 0.3148(2) 0.87004(18) 0.16670(11) 0.0218(4) Uani 1 1 d . . .
H17A H 0.3441 0.9599 0.1643 0.026 Uiso 1 1 calc R . .
H17B H 0.1959 0.8314 0.1549 0.026 Uiso 1 1 calc R . .
C18 C 0.3954(2) 0.81982(18) 0.11175(11) 0.0232(5) Uani 1 1 d . . .
H18A H 0.3743 0.8478 0.0628 0.028 Uiso 1 1 calc R . .
H18B H 0.5138 0.8499 0.1269 0.028 Uiso 1 1 calc R . .
C19 C 0.3886(2) 0.63530(19) 0.05134(11) 0.0228(4) Uani 1 1 d . . .
H19A H 0.5083 0.6690 0.0569 0.027 Uiso 1 1 calc R . .
H19B H 0.3465 0.6542 0.0029 0.027 Uiso 1 1 calc R . .
C20 C 0.3314(2) 0.49827(19) 0.05559(10) 0.0223(4) Uani 1 1 d . . .
H20A H 0.2133 0.4661 0.0575 0.027 Uiso 1 1 calc R . .
H20B H 0.3535 0.4576 0.0115 0.027 Uiso 1 1 calc R . .
C21 C 0.3761(3) 0.34529(18) 0.12659(11) 0.0261(5) Uani 1 1 d . . .
H21A H 0.4149 0.3081 0.0863 0.031 Uiso 1 1 calc R . .
H21B H 0.2573 0.3044 0.1229 0.031 Uiso 1 1 calc R . .
C22 C 0.4552(3) 0.32735(19) 0.19956(11) 0.0253(5) Uani 1 1 d . . .
H22A H 0.4400 0.2391 0.2016 0.030 Uiso 1 1 calc R . .
H22B H 0.5729 0.3738 0.2042 0.030 Uiso 1 1 calc R . .
C23 C 0.2312(2) 0.29031(19) 0.27256(12) 0.0270(5) Uani 1 1 d . A .
H23A H 0.2268 0.2041 0.2734 0.032 Uiso 1 1 calc R . .
H23B H 0.1505 0.2939 0.2318 0.032 Uiso 1 1 calc R . .
C24 C 0.1920(3) 0.33232(18) 0.34407(14) 0.0326(6) Uani 1 1 d . . .
H24A H 0.0747 0.2896 0.3445 0.039 Uiso 1 1 calc R A 1
H24B H 0.2484 0.3003 0.3833 0.039 Uiso 1 1 calc R A 1
H' H 0.484(3) 0.478(2) 0.2976(15) 0.067(9) Uiso 1 1 d . . .

loop_
_atom_site_aniso_label
_atom_site_aniso_U_11
_atom_site_aniso_U_22
_atom_site_aniso_U_33
_atom_site_aniso_U_23
_atom_site_aniso_U_13
_atom_site_aniso_U_12
Cl1 0.0309(3) 0.0148(2) 0.0201(2) 0.00366(18) 0.0038(2) 0.0106(2)
Cl2 0.0208(3) 0.0236(3) 0.0341(3) 0.0030(2) 0.0060(2) 0.0073(2)
Cl3 0.0366(3) 0.0225(3) 0.0157(2) 0.00239(19) 0.0028(2) 0.0155(2)
Cl4 0.0258(3) 0.0168(2) 0.0241(3) 0.00260(19) 0.0051(2) 0.0107(2)
Cl5 0.0160(2) 0.0234(3) 0.0251(3) 0.0031(2) 0.00173(19) 0.0069(2)
Cl6 0.0245(3) 0.0222(3) 0.0169(2) 0.00293(19) 0.00510(19) 0.0099(2)
P1 0.0203(4) 0.0139(4) 0.0165(4) 0.0032(3) 0.0041(3) 0.0073(3)
P2 0.0162(4) 0.0155(4) 0.0170(4) 0.0013(3) 0.0026(3) 0.0066(3)
O1 0.0228(7) 0.0155(7) 0.0204(7) 0.0030(6) 0.0039(6) 0.0063(6)
O2 0.0206(7) 0.0292(8) 0.0191(7) 0.0024(6) 0.0038(6) 0.0080(6)
O3 0.0211(7) 0.0202(8) 0.0327(8) 0.0090(6) 0.0118(6) 0.0099(6)
O4 0.0266(8) 0.0212(8) 0.0205(7) 0.0070(6) 0.0063(6) 0.0084(6)
O5 0.0223(8) 0.0245(8) 0.0214(7) 0.0049(6) 0.0051(6) 0.0108(6)
O6 0.0281(8) 0.0185(7) 0.0263(8) 0.0042(6) 0.0004(6) 0.0085(6)
O7A 0.0229(12) 0.0185(12) 0.022(2) 0.0022(9) 0.0001(10) 0.0093(9)
O7B 0.023(2) 0.015(2) 0.020(4) 0.0050(18) 0.010(2) 0.0102(19)
O8 0.0192(7) 0.0190(7) 0.0271(8) 0.0025(6) -0.0004(6) 0.0082(6)
O9 0.0236(8) 0.0282(8) 0.0195(7) 0.0046(6) 0.0033(6) 0.0158(7)
O10 0.0281(8) 0.0215(8) 0.0249(8) 0.0051(6) 0.0094(6) 0.0101(7)
O11 0.0269(8) 0.0181(7) 0.0260(8) 0.0021(6) -0.0063(6) 0.0055(6)
O12 0.0185(7) 0.0175(7) 0.0268(8) 0.0019(6) 0.0006(6) 0.0016(6)
C1 0.0255(11) 0.0182(10) 0.0254(11) 0.0069(8) 0.0053(9) 0.0132(9)
C2 0.0281(11) 0.0191(11) 0.0229(11) 0.0016(8) 0.0050(9) 0.0068(9)
C3 0.0233(11) 0.0204(11) 0.0213(10) 0.0062(8) 0.0044(9) 0.0062(9)
C4 0.0227(11) 0.0223(11) 0.0205(10) 0.0065(8) 0.0063(9) 0.0061(9)
C5 0.0295(12) 0.0293(12) 0.0307(12) 0.0124(9) 0.0149(10) 0.0182(10)
C6 0.0343(12) 0.0275(12) 0.0233(11) 0.0076(9) 0.0121(9) 0.0194(10)
C7 0.0263(11) 0.0188(11) 0.0312(12) 0.0077(9) 0.0092(9) 0.0091(9)
C8 0.0228(11) 0.0213(11) 0.0278(11) 0.0081(9) 0.0066(9) 0.0109(9)
C9 0.0319(12) 0.0221(11) 0.0223(11) 0.0077(8) 0.0099(9) 0.0127(10)
C10 0.0332(12) 0.0269(12) 0.0230(11) 0.0056(9) -0.0002(9) 0.0150(10)
C11 0.0299(12) 0.0214(11) 0.0193(10) 0.0000(8) 0.0017(9) 0.0048(9)
C12 0.0339(12) 0.0192(11) 0.0208(11) -0.0007(8) 0.0078(9) 0.0079(9)
C13A 0.024(2) 0.0230(19) 0.024(2) -0.0039(19) -0.0046(19) 0.0098(17)
C13B 0.021(4) 0.031(4) 0.022(4) -0.004(4) 0.009(4) 0.018(3)
C14 0.0223(11) 0.0235(12) 0.0457(14) -0.0031(10) 0.0087(10) 0.0067(10)
C15 0.0222(11) 0.0187(10) 0.0239(11) -0.0001(8) 0.0039(9) 0.0078(9)
C16 0.0208(10) 0.0192(10) 0.0266(11) 0.0017(8) 0.0037(9) 0.0102(9)
C17 0.0212(10) 0.0195(11) 0.0262(11) 0.0066(8) 0.0009(9) 0.0092(9)
C18 0.0236(11) 0.0246(11) 0.0225(11) 0.0083(9) 0.0045(9) 0.0085(9)
C19 0.0230(11) 0.0309(12) 0.0180(10) 0.0043(9) 0.0045(9) 0.0131(9)
C20 0.0216(11) 0.0284(12) 0.0169(10) -0.0003(8) 0.0011(8) 0.0095(9)
C21 0.0296(12) 0.0158(11) 0.0295(12) -0.0013(9) 0.0015(9) 0.0050(9)
C22 0.0252(11) 0.0213(11) 0.0317(12) 0.0043(9) 0.0052(9) 0.0103(9)
C23 0.0217(11) 0.0214(11) 0.0296(12) 0.0083(9) -0.0029(9) -0.0018(9)
C24 0.0221(11) 0.0154(11) 0.0607(16) -0.0002(10) 0.0127(11) 0.0053(9)

loop_
_atom_type_symbol
_atom_type_description
_atom_type_scat_dispersion_real
_atom_type_scat_dispersion_imag
_atom_type_scat_source
C C 0.0033 0.0016 'International Tables Vol C Tables 4.2.6.8 and 6.1.1.4'
H H 0.0000 0.0000 'International Tables Vol C Tables 4.2.6.8 and 6.1.1.4'
O O 0.0106 0.0060 'International Tables Vol C Tables 4.2.6.8 and 6.1.1.4'
P P 0.1023 0.0942 'International Tables Vol C Tables 4.2.6.8 and 6.1.1.4'
Cl Cl 0.1484 0.1585 'International Tables Vol C Tables 4.2.6.8 and 6.1.1.4'

loop_
_geom_angle_atom_site_label_1
_geom_angle_atom_site_label_2
_geom_angle_atom_site_label_3
_geom_angle
_geom_angle_site_symmetry_1
_geom_angle_site_symmetry_3
Cl1 P1 Cl1 180.0 2_775 .
Cl1 P1 Cl2 90.292(19) 2_775 2_775
Cl1 P1 Cl2 89.708(19) . 2_775
Cl1 P1 Cl2 89.708(19) 2_775 .
Cl1 P1 Cl2 90.292(19) . .
Cl2 P1 Cl2 180.00(3) 2_775 .
Cl1 P1 Cl3 90.029(18) 2_775 2_775
Cl1 P1 Cl3 89.971(18) . 2_775
Cl2 P1 Cl3 89.71(2) 2_775 2_775
Cl2 P1 Cl3 90.29(2) . 2_775
Cl1 P1 Cl3 89.971(18) 2_775 .
Cl1 P1 Cl3 90.029(18) . .
Cl2 P1 Cl3 90.29(2) 2_775 .
Cl2 P1 Cl3 89.71(2) . .
Cl3 P1 Cl3 180.0 2_775 .
Cl5 P2 Cl5 180.000(1) 2_776 .
Cl5 P2 Cl6 90.212(19) 2_776 2_776
Cl5 P2 Cl6 89.788(19) . 2_776
Cl5 P2 Cl6 89.788(19) 2_776 .
Cl5 P2 Cl6 90.212(19) . .
Cl6 P2 Cl6 180.0 2_776 .
Cl5 P2 Cl4 89.848(19) 2_776 2_776
Cl5 P2 Cl4 90.152(19) . 2_776
Cl6 P2 Cl4 90.175(18) 2_776 2_776
Cl6 P2 Cl4 89.825(18) . 2_776
Cl5 P2 Cl4 90.152(19) 2_776 .
Cl5 P2 Cl4 89.848(19) . .
Cl6 P2 Cl4 89.825(18) 2_776 .
Cl6 P2 Cl4 90.175(18) . .
Cl4 P2 Cl4 180.000(1) 2_776 .
C12 O1 C1 116.64(14) . .
C12 O1 H' 117.4(14) . .
C1 O1 H' 106.7(14) . .
C2 O2 C3 113.60(15) . .
C5 O3 C4 112.08(15) . .
C6 O4 C7 110.93(15) . .
C8 O5 C9 112.33(15) . .
C11 O6 C10 113.50(16) . .
C24 O7A C13A 110.4(3) . .
C13B O7B C24 108.1(5) . .
C14 O8 C15 115.17(15) . .
C17 O9 C16 111.37(14) . .
C19 O10 C18 111.81(15) . .
C20 O11 C21 112.78(15) . .
C23 O12 C22 116.06(15) . .
C23 O12 H' 128.3(11) . .
C22 O12 H' 115.6(11) . .
O1 C1 C2 108.00(16) . .
O1 C1 H1A 110.1 . .
C2 C1 H1A 110.1 . .
O1 C1 H1B 110.1 . .
C2 C1 H1B 110.1 . .
H1A C1 H1B 108.4 . .
O2 C2 C1 113.07(16) . .
O2 C2 H2A 109.0 . .
C1 C2 H2A 109.0 . .
O2 C2 H2B 109.0 . .
C1 C2 H2B 109.0 . .
H2A C2 H2B 107.8 . .
O2 C3 C4 108.94(16) . .
O2 C3 H3A 109.9 . .
C4 C3 H3A 109.9 . .
O2 C3 H3B 109.9 . .
C4 C3 H3B 109.9 . .
H3A C3 H3B 108.3 . .
O3 C4 C3 108.62(16) . .
O3 C4 H4A 110.0 . .
C3 C4 H4A 110.0 . .
O3 C4 H4B 110.0 . .
C3 C4 H4B 110.0 . .
H4A C4 H4B 108.3 . .
O3 C5 C6 109.33(16) . .
O3 C5 H5A 109.8 . .
C6 C5 H5A 109.8 . .
O3 C5 H5B 109.8 . .
C6 C5 H5B 109.8 . .
H5A C5 H5B 108.3 . .
O4 C6 C5 109.35(17) . .
O4 C6 H6A 109.8 . .
C5 C6 H6A 109.8 . .
O4 C6 H6B 109.8 . .
C5 C6 H6B 109.8 . .
H6A C6 H6B 108.3 . .
O4 C7 C8 110.08(16) . .
O4 C7 H7A 109.6 . .
C8 C7 H7A 109.6 . .
O4 C7 H7B 109.6 . .
C8 C7 H7B 109.6 . .
H7A C7 H7B 108.2 . .
O5 C8 C7 109.73(16) . .
O5 C8 H8A 109.7 . .
C7 C8 H8A 109.7 . .
O5 C8 H8B 109.7 . .
C7 C8 H8B 109.7 . .
H8A C8 H8B 108.2 . .
O5 C9 C10 112.66(16) . .
O5 C9 H9A 109.1 . .
C10 C9 H9A 109.1 . .
O5 C9 H9B 109.1 . .
C10 C9 H9B 109.1 . .
H9A C9 H9B 107.8 . .
O6 C10 C9 108.29(17) . .
O6 C10 H10A 110.0 . .
C9 C10 H10A 110.0 . .
O6 C10 H10B 110.0 . .
C9 C10 H10B 110.0 . .
H10A C10 H10B 108.4 . .
O6 C11 C12 107.60(17) . .
O6 C11 H11A 110.2 . .
C12 C11 H11A 110.2 . .
O6 C11 H11B 110.2 . .
C12 C11 H11B 110.2 . .
H11A C11 H11B 108.5 . .
O1 C12 C11 107.28(16) . .
O1 C12 H12A 110.3 . .
C11 C12 H12A 110.3 . .
O1 C12 H12B 110.3 . .
C11 C12 H12B 110.3 . .
H12A C12 H12B 108.5 . .
O7A C13A C14 111.9(3) . .
O7A C13A H13A 109.2 . .
C14 C13A H13A 109.2 . .
O7A C13A H13B 109.2 . .
C14 C13A H13B 109.2 . .
H13A C13A H13B 107.9 . .
C14 C13B O7B 112.4(6) . .
C14 C13B H13C 109.1 . .
O7B C13B H13C 109.1 . .
C14 C13B H13D 109.1 . .
O7B C13B H13D 109.1 . .
H13C C13B H13D 107.9 . .
C13B C14 O8 118.6(4) . .
O8 C14 C13A 109.0(2) . .
C13B C14 H14A 122.8 . .
O8 C14 H14A 109.9 . .
C13A C14 H14A 109.9 . .
C13B C14 H14B 82.6 . .
O8 C14 H14B 109.9 . .
C13A C14 H14B 109.9 . .
H14A C14 H14B 108.3 . .
O8 C15 C16 113.82(16) . .
O8 C15 H15A 108.8 . .
C16 C15 H15A 108.8 . .
O8 C15 H15B 108.8 . .
C16 C15 H15B 108.8 . .
H15A C15 H15B 107.7 . .
O9 C16 C15 108.84(16) . .
O9 C16 H16A 109.9 . .
C15 C16 H16A 109.9 . .
O9 C16 H16B 109.9 . .
C15 C16 H16B 109.9 . .
H16A C16 H16B 108.3 . .
O9 C17 C18 109.77(16) . .
O9 C17 H17A 109.7 . .
C18 C17 H17A 109.7 . .
O9 C17 H17B 109.7 . .
C18 C17 H17B 109.7 . .
H17A C17 H17B 108.2 . .
O10 C18 C17 108.60(16) . .
O10 C18 H18A 110.0 . .
C17 C18 H18A 110.0 . .
O10 C18 H18B 110.0 . .
C17 C18 H18B 110.0 . .
H18A C18 H18B 108.4 . .
O10 C19 C20 109.00(16) . .
O10 C19 H19A 109.9 . .
C20 C19 H19A 109.9 . .
O10 C19 H19B 109.9 . .
C20 C19 H19B 109.9 . .
H19A C19 H19B 108.3 . .
O11 C20 C19 108.52(16) . .
O11 C20 H20A 110.0 . .
C19 C20 H20A 110.0 . .
O11 C20 H20B 110.0 . .
C19 C20 H20B 110.0 . .
H20A C20 H20B 108.4 . .
O11 C21 C22 109.11(16) . .
O11 C21 H21A 109.9 . .
C22 C21 H21A 109.9 . .
O11 C21 H21B 109.9 . .
C22 C21 H21B 109.9 . .
H21A C21 H21B 108.3 . .
O12 C22 C21 112.41(17) . .
O12 C22 H22A 109.1 . .
C21 C22 H22A 109.1 . .
O12 C22 H22B 109.1 . .
C21 C22 H22B 109.1 . .
H22A C22 H22B 107.9 . .
O12 C23 C24 109.65(17) . .
O12 C23 H23A 109.7 . .
C24 C23 H23A 109.7 . .
O12 C23 H23B 109.7 . .
C24 C23 H23B 109.7 . .
H23A C23 H23B 108.2 . .
O7A C24 C23 122.7(2) . .
C23 C24 O7B 91.1(2) . .
O7A C24 H24A 106.7 . .
C23 C24 H24A 106.7 . .
O7B C24 H24A 100.2 . .
O7A C24 H24B 106.7 . .
C23 C24 H24B 106.7 . .
O7B C24 H24B 141.5 . .
H24A C24 H24B 106.6 . .

loop_
_geom_bond_atom_site_label_1
_geom_bond_atom_site_label_2
_geom_bond_distance
_geom_bond_site_symmetry_2
Cl1 P1 2.1380(5) .
Cl2 P1 2.1400(5) .
Cl3 P1 2.1468(5) .
Cl4 P2 2.1466(5) .
Cl5 P2 2.1391(5) .
Cl6 P2 2.1420(5) .
P1 Cl1 2.1380(5) 2_775
P1 Cl2 2.1400(5) 2_775
P1 Cl3 2.1468(5) 2_775
P2 Cl5 2.1391(5) 2_776
P2 Cl6 2.1420(5) 2_776
P2 Cl4 2.1466(5) 2_776
O1 C12 1.469(2) .
O1 C1 1.479(2) .
O1 H' 1.08(3) .
O2 C2 1.417(2) .
O2 C3 1.425(2) .
O3 C5 1.420(2) .
O3 C4 1.423(2) .
O4 C6 1.420(2) .
O4 C7 1.423(2) .
O5 C8 1.426(2) .
O5 C9 1.430(2) .
O6 C11 1.414(2) .
O6 C10 1.427(2) .
O7A C24 1.404(3) .
O7A C13A 1.420(5) .
O7B C13B 1.423(9) .
O7B C24 1.569(5) .
O8 C14 1.409(2) .
O8 C15 1.426(2) .
O9 C17 1.422(2) .
O9 C16 1.422(2) .
O10 C19 1.415(2) .
O10 C18 1.420(2) .
O11 C20 1.419(2) .
O11 C21 1.421(2) .
O12 C23 1.435(2) .
O12 C22 1.450(2) .
C1 C2 1.508(3) .
C1 H1A 0.9900 .
C1 H1B 0.9900 .
C2 H2A 0.9900 .
C2 H2B 0.9900 .
C3 C4 1.505(3) .
C3 H3A 0.9900 .
C3 H3B 0.9900 .
C4 H4A 0.9900 .
C4 H4B 0.9900 .
C5 C6 1.500(3) .
C5 H5A 0.9900 .
C5 H5B 0.9900 .
C6 H6A 0.9900 .
C6 H6B 0.9900 .
C7 C8 1.497(3) .
C7 H7A 0.9900 .
C7 H7B 0.9900 .
C8 H8A 0.9900 .
C8 H8B 0.9900 .
C9 C10 1.502(3) .
C9 H9A 0.9900 .
C9 H9B 0.9900 .
C10 H10A 0.9900 .
C10 H10B 0.9900 .
C11 C12 1.497(3) .
C11 H11A 0.9900 .
C11 H11B 0.9900 .
C12 H12A 0.9900 .
C12 H12B 0.9900 .
C13A C14 1.506(4) .
C13A H13A 0.9900 .
C13A H13B 0.9900 .
C13B C14 1.390(8) .
C13B H13C 0.9900 .
C13B H13D 0.9900 .
C14 H14A 0.9900 .
C14 H14B 0.9900 .
C15 C16 1.511(3) .
C15 H15A 0.9900 .
C15 H15B 0.9900 .
C16 H16A 0.9900 .
C16 H16B 0.9900 .
C17 C18 1.503(3) .
C17 H17A 0.9900 .
C17 H17B 0.9900 .
C18 H18A 0.9900 .
C18 H18B 0.9900 .
C19 C20 1.505(3) .
C19 H19A 0.9900 .
C19 H19B 0.9900 .
C20 H20A 0.9900 .
C20 H20B 0.9900 .
C21 C22 1.500(3) .
C21 H21A 0.9900 .
C21 H21B 0.9900 .
C22 H22A 0.9900 .
C22 H22B 0.9900 .
C23 C24 1.497(3) .
C23 H23A 0.9900 .
C23 H23B 0.9900 .
C24 H24A 0.9900 .
C24 H24B 0.9900 .

loop_
_geom_hbond_atom_site_label_D
_geom_hbond_atom_site_label_H
_geom_hbond_atom_site_label_A
_geom_hbond_distance_DH
_geom_hbond_distance_HA
_geom_hbond_distance_DA
_geom_hbond_angle_DHA
O1 H' O12 1.08(3) 1.36(3) 2.4275(18) 167(3)

loop_
_geom_torsion_atom_site_label_1
_geom_torsion_atom_site_label_2
_geom_torsion_atom_site_label_3
_geom_torsion_atom_site_label_4
_geom_torsion
C12 O1 C1 C2 82.38(19)
C3 O2 C2 C1 82.5(2)
O1 C1 C2 O2 58.9(2)
C2 O2 C3 C4 -172.18(16)
C5 O3 C4 C3 -178.14(16)
O2 C3 C4 O3 75.5(2)
C4 O3 C5 C6 179.71(16)
C7 O4 C6 C5 -174.44(16)
O3 C5 C6 O4 -66.9(2)
C6 O4 C7 C8 -170.76(16)
C9 O5 C8 C7 -174.54(16)
O4 C7 C8 O5 73.6(2)
C8 O5 C9 C10 89.9(2)
C11 O6 C10 C9 -165.68(16)
O5 C9 C10 O6 74.0(2)
C10 O6 C11 C12 172.58(16)
C1 O1 C12 C11 -154.96(16)
O6 C11 C12 O1 -61.7(2)
C24 O7A C13A C14 169.5(2)
C24 O7B C13B C14 158.9(4)
O7B C13B C14 O8 -48.8(8)
O7B C13B C14 C13A 26.8(6)
C15 O8 C14 C13B -174.7(4)
C15 O8 C14 C13A 157.2(2)
O7A C13A C14 C13B -62.8(9)
O7A C13A C14 O8 53.1(4)
C14 O8 C15 C16 -68.0(2)
C17 O9 C16 C15 174.20(15)
O8 C15 C16 O9 -58.5(2)
C16 O9 C17 C18 -171.46(16)
C19 O10 C18 C17 173.16(16)
O9 C17 C18 O10 68.3(2)
C18 O10 C19 C20 174.20(16)
C21 O11 C20 C19 -176.42(16)
O10 C19 C20 O11 -69.2(2)
C20 O11 C21 C22 -174.02(17)
C23 O12 C22 C21 73.5(2)
O11 C21 C22 O12 65.9(2)
C22 O12 C23 C24 170.77(17)
C13A O7A C24 C23 69.1(4)
C13A O7A C24 O7B 31.1(3)
O12 C23 C24 O7A 44.2(3)
O12 C23 C24 O7B 66.4(2)
C13B O7B C24 O7A -54.0(5)
C13B O7B C24 C23 157.2(5)
